data_7711218
loop_
_publ_author_name
'Luo, Bo-Hong'
'Zhao, Si-Yang'
'Pu, Yong-Li'
'Zhou, Xiang-Yu'
'Xie, Jun-Zhou'
'Chen, Long'
'Wu, Min'
'Zhou, Min'
'Zhang, Hua-Xin'

_publ_section_title
;
 Influence of the pendant groups on electrochemical water oxidation
 catalyzed by cobalt(II) triazolylpyridine complexes
;
_journal_name_full 'Dalton Transactions'
_journal_paper_doi 10.1039/D2DT01780F
_journal_year 2022
_chemical_formula_moiety 'C20 H28 Co N8 O4, 2(Cl O4)'
_chemical_formula_sum 'C20 H28 Cl2 Co N8 O12'
_chemical_formula_weight 702.330
_space_group_crystal_system triclinic
_space_group_IT_number 2
_space_group_name_Hall '-P 1'
_space_group_name_H-M_alt 'P -1'
_symmetry_Int_Tables_number 2
_audit_creation_date 2022-09-02
_audit_creation_method
;
Olex2 1.5-dev
(compiled 2022.05.24 svn.r152b0213 for OlexSys, GUI svn.r6264)
;
_audit_update_record
;
2022-09-06 deposited with the CCDC.	2022-09-08 downloaded from the CCDC.
;
_cell_angle_alpha 80.730(4)
_cell_angle_beta 87.961(3)
_cell_angle_gamma 77.741(4)
_cell_formula_units_Z 1
_cell_length_a 8.2037(3)
_cell_length_b 8.8646(4)
_cell_length_c 10.5178(5)
_cell_measurement_reflns_used 11402
_cell_measurement_temperature 293(2)
_cell_measurement_theta_max 25.242
_cell_measurement_theta_min 3.459
_cell_volume 737.68(6)
_computing_cell_refinement 'CrysAlisPro 1.171.41.104a (Rigaku OD, 2021)'
_computing_data_collection 'CrysAlisPro 1.171.41.104a (Rigaku OD, 2021)'
_computing_data_reduction 'CrysAlisPro 1.171.41.104a (Rigaku OD, 2021)'
_computing_molecular_graphics 'Olex2 1.5-dev (Dolomanov et al., 2009)'
_computing_publication_material 'Olex2 1.5-dev (Dolomanov et al., 2009)'
_computing_structure_refinement 'olex2.refine 1.5-dev (Bourhis et al., 2015)'
_computing_structure_solution 'SHELXS-97 (Sheldrick, 1990)'
_diffrn_measured_fraction_theta_full 0.9970
_diffrn_measured_fraction_theta_max 0.9919
_diffrn_measurement_device_type 'CCD area detector'
_diffrn_measurement_method 'phi and omega scans'
_diffrn_radiation_type 'Mo K\a'
_diffrn_radiation_wavelength 0.71073
_diffrn_reflns_av_R_equivalents 0.0268
_diffrn_reflns_av_unetI/netI 0.0321
_diffrn_reflns_Laue_measured_fraction_full 0.9970
_diffrn_reflns_Laue_measured_fraction_max 0.9919
_diffrn_reflns_limit_h_max 11
_diffrn_reflns_limit_h_min -10
_diffrn_reflns_limit_k_max 11
_diffrn_reflns_limit_k_min -11
_diffrn_reflns_limit_l_max 14
_diffrn_reflns_limit_l_min -13
_diffrn_reflns_number 11402
_diffrn_reflns_point_group_measured_fraction_full 0.9970
_diffrn_reflns_point_group_measured_fraction_max 0.9919
_diffrn_reflns_theta_full 25.2417
_diffrn_reflns_theta_max 27.00
_diffrn_reflns_theta_min 3.46
_exptl_absorpt_coefficient_mu 0.835
_exptl_absorpt_correction_type multi-scan
_exptl_absorpt_process_details 'SADABS (Sheldrick,1996)'
_exptl_crystal_colour yellow
_exptl_crystal_colour_primary yellow
_exptl_crystal_density_diffrn 1.581
_exptl_crystal_description block
_exptl_crystal_F_000 361.932
_exptl_crystal_size_max 0.25
_exptl_crystal_size_mid 0.23
_exptl_crystal_size_min 0.17
_refine_diff_density_max 0.7572
_refine_diff_density_min -0.3964
_refine_diff_density_rms 0.0708
_refine_ls_d_res_high 0.7828
_refine_ls_d_res_low 5.8904
_refine_ls_goodness_of_fit_ref 1.0698
_refine_ls_hydrogen_treatment constr
_refine_ls_matrix_type full
_refine_ls_number_constraints 24
_refine_ls_number_parameters 199
_refine_ls_number_reflns 3195
_refine_ls_number_restraints 0
_refine_ls_restrained_S_all 1.0698
_refine_ls_R_factor_all 0.0525
_refine_ls_R_factor_gt 0.0435
_refine_ls_shift/su_max -0.0009
_refine_ls_shift/su_mean 0.0000
_refine_ls_structure_factor_coef Fsqd
_refine_ls_weighting_details 'w=1/[\s^2^(Fo^2^)+(0.0620P)^2^+0.4150P] where P=(Fo^2^+2Fc^2^)/3'
_refine_ls_weighting_scheme calc
_refine_ls_wR_factor_gt 0.1187
_refine_ls_wR_factor_ref 0.1269
_reflns_Friedel_coverage 0.0
_reflns_limit_h_max 10
_reflns_limit_h_min -10
_reflns_limit_k_max 11
_reflns_limit_k_min -11
_reflns_limit_l_max 13
_reflns_limit_l_min 0
_reflns_number_gt 2704
_reflns_number_total 3195
_reflns_threshold_expression I>=2u(I)
_cod_data_source_file d2dt01780f2.cif
_cod_data_source_block 2111-luo3
_cod_depositor_comments
;
The following automatic conversions were performed:

data item '_exptl_absorpt_correction_type' value 'MULTI-SCAN' was
changed to 'multi-scan' in accordance with the
/home/data/users/saulius/crontab/automatic-downloads/rss-feeds/RSC/lib/dictionaries/cif_core.dic
dictionary named 'cif_core.dic' version 2.4.2 last updated on
2011-04-26.

Automatic conversion script
Id: cif_fix_values 7556 2019-12-06 15:28:31Z antanas 
;
_cod_database_code 7711218
_olex2_refinement_description
;
1. Fixed Uiso
 At 1.2 times of:
  All C(H) groups, All C(H,H) groups
 At 1.5 times of:
  All C(H,H,H) groups, All O(H) groups
2.a Secondary CH2 refined with riding coordinates:
 C8(H8a,H8b), C9(H9a,H9b)
2.b Aromatic/amide H refined with riding coordinates:
 C10(H10), C2(H2a), C3(H3), C4(H4), C7(H7)
2.c Idealised Me refined as rotating group:
 C19(H19a,H19b,H19c)
2.d Idealised tetrahedral OH refined as rotating group:
 O1(H1), O2(H2)
;
_olex2_submission_special_instructions 'No special instructions were received'

loop_
_space_group_symop_id
_space_group_symop_operation_xyz
1 x,y,z
2 -x,-y,-z

loop_
_atom_site_label
_atom_site_type_symbol
_atom_site_fract_x
_atom_site_fract_y
_atom_site_fract_z
_atom_site_U_iso_or_equiv
_atom_site_adp_type
_atom_site_occupancy
_atom_site_site_symmetry_order
_atom_site_refinement_flags_posn
_atom_site_refinement_flags_adp
_atom_site_refinement_flags_occupancy
Co1 Co 0.5 0.5 0.5 0.03412(16) Uani 1.000000 2 S T P
O1 O 0.2057(3) 0.6449(4) -0.1912(2) 0.0777(8) Uani 1.000000 1 . . .
O2 O 0.6449(3) 0.3139(2) 0.41991(19) 0.0472(5) Uani 1.000000 1 . . .
N5 N 0.6888(3) 0.6314(3) 0.4478(2) 0.0381(5) Uani 1.000000 1 . . .
N2 N 0.4293(3) 0.6136(3) 0.3109(2) 0.0395(5) Uani 1.000000 1 . . .
N3 N 0.3070(3) 0.6193(3) 0.2315(2) 0.0454(5) Uani 1.000000 1 . . .
N4 N 0.3398(3) 0.7091(3) 0.1228(2) 0.0466(6) Uani 1.000000 1 . . .
C10 C 0.8118(3) 0.6400(4) 0.5250(3) 0.0483(7) Uani 1.000000 1 . . .
H10 H 0.8154(3) 0.5890(4) 0.6096(3) 0.0579(8) Uiso 1.000000 1 R . .
C2 C 0.9342(4) 0.7229(4) 0.4821(4) 0.0584(8) Uani 1.000000 1 . . .
H2a H 1.0182(4) 0.7277(4) 0.5375(4) 0.0701(10) Uiso 1.000000 1 R . .
C3 C 0.9301(4) 0.7975(4) 0.3575(4) 0.0596(8) Uani 1.000000 1 . . .
H3 H 1.0124(4) 0.8517(4) 0.3268(4) 0.0715(10) Uiso 1.000000 1 R . .
C4 C 0.8020(4) 0.7913(4) 0.2778(3) 0.0538(7) Uani 1.000000 1 . . .
H4 H 0.7963(4) 0.8421(4) 0.1930(3) 0.0645(9) Uiso 1.000000 1 R . .
C5 C 0.6831(3) 0.7083(3) 0.3261(3) 0.0389(6) Uani 1.000000 1 . . .
C6 C 0.5386(3) 0.6976(3) 0.2532(2) 0.0392(6) Uani 1.000000 1 . . .
C7 C 0.4807(4) 0.7596(3) 0.1317(3) 0.0473(7) Uani 1.000000 1 . . .
H7 H 0.5288(4) 0.8231(3) 0.0689(3) 0.0568(8) Uiso 1.000000 1 R . .
C8 C 0.2309(5) 0.7352(4) 0.0107(3) 0.0620(9) Uani 1.000000 1 . . .
H8a H 0.1177(5) 0.7325(4) 0.0392(3) 0.0745(11) Uiso 1.000000 1 R . .
H8b H 0.2309(5) 0.8375(4) -0.0387(3) 0.0745(11) Uiso 1.000000 1 R . .
C9 C 0.2901(5) 0.6114(4) -0.0728(3) 0.0621(9) Uani 1.000000 1 . . .
H9a H 0.2734(5) 0.5115(4) -0.0274(3) 0.0745(10) Uiso 1.000000 1 R . .
H9b H 0.4087(5) 0.6024(4) -0.0887(3) 0.0745(10) Uiso 1.000000 1 R . .
C19 C 0.6503(5) 0.1510(4) 0.4519(4) 0.0671(9) Uani 1.000000 1 . . .
H19a H 0.7597(11) 0.0939(4) 0.434(3) 0.1006(14) Uiso 1.000000 1 GR . .
H19b H 0.625(4) 0.1263(6) 0.5417(7) 0.1006(14) Uiso 1.000000 1 GR . .
H19c H 0.570(3) 0.1228(7) 0.401(2) 0.1006(14) Uiso 1.000000 1 GR . .
Cl1 Cl 0.22871(9) 0.15659(9) 0.16155(7) 0.0530(2) Uani 1.000000 1 . . .
O5 O 0.2145(5) 0.0982(4) 0.0473(3) 0.1013(10) Uani 1.000000 1 . . .
O6 O 0.3989(4) 0.1540(5) 0.1778(4) 0.1181(13) Uani 1.000000 1 . . .
O3 O 0.1376(4) 0.3130(3) 0.1503(4) 0.0972(10) Uani 1.000000 1 . . .
O4 O 0.1708(6) 0.0662(5) 0.2649(4) 0.1302(15) Uani 1.000000 1 . . .
H1 H 0.1053(8) 0.653(7) -0.1781(2) 0.1166(12) Uiso 1.000000 1 GR . .
H2 H 0.690(4) 0.3317(6) 0.3499(17) 0.0708(7) Uiso 1.000000 1 GR . .

loop_
_atom_site_aniso_label
_atom_site_aniso_U_11
_atom_site_aniso_U_22
_atom_site_aniso_U_33
_atom_site_aniso_U_12
_atom_site_aniso_U_13
_atom_site_aniso_U_23
Co1 0.0357(3) 0.0395(3) 0.0287(3) -0.01131(19) -0.00211(18) -0.00511(19)
O1 0.0601(14) 0.129(2) 0.0436(13) -0.0111(16) -0.0008(11) -0.0249(14)
O2 0.0573(12) 0.0428(10) 0.0410(11) -0.0069(9) 0.0074(9) -0.0113(8)
N5 0.0368(11) 0.0426(12) 0.0366(11) -0.0110(9) -0.0007(9) -0.0074(9)
N2 0.0422(11) 0.0449(12) 0.0322(11) -0.0102(9) -0.0045(9) -0.0060(9)
N3 0.0472(12) 0.0528(14) 0.0362(12) -0.0077(10) -0.0085(10) -0.0091(10)
N4 0.0553(14) 0.0486(13) 0.0316(12) 0.0009(11) -0.0088(10) -0.0070(10)
C10 0.0427(14) 0.0523(16) 0.0529(17) -0.0147(12) -0.0065(12) -0.0095(13)
C2 0.0433(15) 0.0620(19) 0.076(2) -0.0178(14) -0.0077(15) -0.0174(17)
C3 0.0465(16) 0.0599(19) 0.079(2) -0.0238(14) 0.0144(16) -0.0177(17)
C4 0.0602(18) 0.0537(17) 0.0498(17) -0.0199(14) 0.0124(14) -0.0069(14)
C5 0.0413(13) 0.0379(13) 0.0384(14) -0.0084(10) 0.0051(11) -0.0092(10)
C6 0.0463(14) 0.0389(13) 0.0321(13) -0.0074(11) 0.0031(11) -0.0071(10)
C7 0.0597(17) 0.0455(15) 0.0332(14) -0.0057(13) 0.0005(12) -0.0027(11)
C8 0.070(2) 0.065(2) 0.0430(17) 0.0078(16) -0.0217(15) -0.0100(14)
C9 0.066(2) 0.070(2) 0.0491(18) -0.0050(17) -0.0111(15) -0.0156(16)
C19 0.086(3) 0.0441(17) 0.070(2) -0.0073(16) 0.0016(19) -0.0122(15)
Cl1 0.0548(4) 0.0607(5) 0.0445(4) -0.0154(3) 0.0024(3) -0.0075(3)
O5 0.135(3) 0.106(2) 0.0687(18) -0.019(2) -0.0112(18) -0.0351(17)
O6 0.0615(18) 0.175(4) 0.121(3) -0.030(2) -0.0199(18) -0.020(3)
O3 0.0826(19) 0.0615(16) 0.149(3) -0.0147(14) 0.0000(19) -0.0203(18)
O4 0.164(4) 0.135(3) 0.090(2) -0.064(3) 0.036(2) 0.023(2)

loop_
_atom_type_symbol
_atom_type_scat_dispersion_real
_atom_type_scat_dispersion_imag
_atom_type_scat_Cromer_Mann_a1
_atom_type_scat_Cromer_Mann_a2
_atom_type_scat_Cromer_Mann_a3
_atom_type_scat_Cromer_Mann_a4
_atom_type_scat_Cromer_Mann_b1
_atom_type_scat_Cromer_Mann_b2
_atom_type_scat_Cromer_Mann_b3
_atom_type_scat_Cromer_Mann_b4
_atom_type_scat_Cromer_Mann_c
_atom_type_scat_source
_atom_type_scat_dispersion_source
C 0.00347 0.00161 2.31000 1.02000 1.58860 0.86500 20.84390 10.20750 0.56870 51.65120 0.21560 'International Tables Volume C Table 6.1.1.4 (pp. 500-502)' 'Henke, Gullikson and Davis, At. Data and Nucl. Data Tables, 1993, 54, 2'
Cl 0.14873 0.16029 11.46040 7.19640 6.25560 1.64550 0.01040 1.16620 18.51940 47.77840 -9.55740 'International Tables Volume C Table 6.1.1.4 (pp. 500-502)' 'Henke, Gullikson and Davis, At. Data and Nucl. Data Tables, 1993, 54, 2'
Co 0.35655 0.96576 12.28410 7.34090 4.00340 2.34880 4.27910 0.27840 13.53590 71.16920 1.01180 'International Tables Volume C Table 6.1.1.4 (pp. 500-502)' 'Henke, Gullikson and Davis, At. Data and Nucl. Data Tables, 1993, 54, 2'
H 0.00000 0.00000 0.49300 0.32291 0.14019 0.04081 10.51090 26.12570 3.14236 57.79970 0.00304 'International Tables Volume C Table 6.1.1.4 (pp. 500-502)' 'Henke, Gullikson and Davis, At. Data and Nucl. Data Tables, 1993, 54, 2'
N 0.00653 0.00323 12.21260 3.13220 2.01250 1.16630 0.00570 9.89330 28.99750 0.58260 -11.52900 'International Tables Volume C Table 6.1.1.4 (pp. 500-502)' 'Henke, Gullikson and Davis, At. Data and Nucl. Data Tables, 1993, 54, 2'
O 0.01158 0.00611 3.04850 2.28680 1.54630 0.86700 13.27710 5.70110 0.32390 32.90890 0.25080 'International Tables Volume C Table 6.1.1.4 (pp. 500-502)' 'Henke, Gullikson and Davis, At. Data and Nucl. Data Tables, 1993, 54, 2'

loop_
_geom_angle_atom_site_label_1
_geom_angle_atom_site_label_2
_geom_angle_atom_site_label_3
_geom_angle
_geom_angle_site_symmetry_1
_geom_angle_site_symmetry_3
_geom_angle_publ_flag
O2 Co1 O2 180.0 . 2_666 y
N5 Co1 O2 90.65(8) 2_666 . y
N5 Co1 O2 90.65(8) . 2_666 y
N5 Co1 O2 89.35(8) 2_666 2_666 y
N5 Co1 O2 89.35(8) . . y
N5 Co1 N5 180.0 . 2_666 y
N2 Co1 O2 88.61(8) 2_666 2_666 y
N2 Co1 O2 91.39(8) 2_666 . y
N2 Co1 O2 88.61(8) . . y
N2 Co1 O2 91.39(8) . 2_666 y
N2 Co1 N5 77.33(8) . . y
N2 Co1 N5 102.67(8) 2_666 . y
N2 Co1 N5 77.33(8) 2_666 2_666 y
N2 Co1 N5 102.67(8) . 2_666 y
N2 Co1 N2 180.0 2_666 . y
H1 O1 C9 109.5 . . ?
C19 O2 Co1 129.4 . 2_666 ?
H2 O2 Co1 119.4 . 2_666 ?
H2 O2 C19 109.5 . . ?
C10 N5 Co1 125.31(19) . 2_666 ?
C5 N5 Co1 116.14(17) . 2_666 ?
C5 N5 C10 118.5(2) . . ?
N3 N2 Co1 136.11(18) . . ?
C6 N2 Co1 113.65(17) . . ?
C6 N2 N3 110.2(2) . . ?
N4 N3 N2 105.7(2) . . ?
C7 N4 N3 111.8(2) . . ?
C8 N4 N3 120.2(3) . . ?
C8 N4 C7 127.9(3) . . ?
H10 C10 N5 119.07(16) . . ?
C2 C10 N5 121.9(3) . . ?
C2 C10 H10 119.07(19) . . ?
H2a C2 C10 120.36(19) . . ?
C3 C2 C10 119.3(3) . . ?
C3 C2 H2a 120.36(18) . . ?
H3 C3 C2 120.36(18) . . ?
C4 C3 C2 119.3(3) . . ?
C4 C3 H3 120.4(2) . . ?
H4 C4 C3 120.6(2) . . ?
C5 C4 C3 118.8(3) . . ?
C5 C4 H4 120.58(18) . . ?
C4 C5 N5 122.2(3) . . ?
C6 C5 N5 113.7(2) . . ?
C6 C5 C4 124.1(3) . . ?
C5 C6 N2 118.9(2) . . ?
C7 C6 N2 107.4(2) . . ?
C7 C6 C5 133.7(3) . . ?
C6 C7 N4 104.9(2) . . ?
H7 C7 N4 127.53(15) . . ?
H7 C7 C6 127.53(17) . . ?
H8a C8 N4 109.60(19) . . ?
H8b C8 N4 109.60(18) . . ?
H8b C8 H8a 108.1 . . ?
C9 C8 N4 110.3(3) . . ?
C9 C8 H8a 109.6(2) . . ?
C9 C8 H8b 109.6(2) . . ?
C8 C9 O1 112.3(3) . . ?
H9a C9 O1 109.1(2) . . ?
H9a C9 C8 109.1(2) . . ?
H9b C9 O1 109.15(19) . . ?
H9b C9 C8 109.1(2) . . ?
H9b C9 H9a 107.9 . . ?
H19a C19 O2 109.5 . . ?
H19b C19 O2 109.5 . . ?
H19b C19 H19a 109.5 . . ?
H19c C19 O2 109.5 . . ?
H19c C19 H19a 109.5 . . ?
H19c C19 H19b 109.5 . . ?
O6 Cl1 O5 107.1(2) . . ?
O3 Cl1 O5 109.6(2) . . ?
O3 Cl1 O6 109.1(2) . . ?
O4 Cl1 O5 110.7(3) . . ?
O4 Cl1 O6 110.2(3) . . ?
O4 Cl1 O3 110.0(3) . . ?

loop_
_geom_bond_atom_site_label_1
_geom_bond_atom_site_label_2
_geom_bond_distance
_geom_bond_site_symmetry_2
_geom_bond_publ_flag
Co1 O2 2.0946(18) 2_666 y
Co1 O2 2.0946(18) . y
Co1 N5 2.135(2) . y
Co1 N5 2.135(2) 2_666 y
Co1 N2 2.120(2) . y
Co1 N2 2.120(2) 2_666 y
O1 C9 1.404(4) . ?
O1 H1 0.8200 . ?
O2 C19 1.421(4) . ?
O2 H2 0.8200 . ?
N5 C10 1.340(3) . ?
N5 C5 1.348(3) . ?
N2 N3 1.316(3) . ?
N2 C6 1.352(3) . ?
N3 N4 1.338(3) . ?
N4 C7 1.337(4) . ?
N4 C8 1.462(4) . ?
C10 H10 0.9300 . ?
C10 C2 1.388(4) . ?
C2 H2a 0.9300 . ?
C2 C3 1.367(5) . ?
C3 H3 0.9300 . ?
C3 C4 1.383(5) . ?
C4 H4 0.9300 . ?
C4 C5 1.378(4) . ?
C5 C6 1.463(4) . ?
C6 C7 1.366(4) . ?
C7 H7 0.9300 . ?
C8 H8a 0.9700 . ?
C8 H8b 0.9700 . ?
C8 C9 1.505(5) . ?
C9 H9a 0.9700 . ?
C9 H9b 0.9700 . ?
C19 H19a 0.9600 . ?
C19 H19b 0.9600 . ?
C19 H19c 0.9600 . ?
Cl1 O5 1.401(3) . ?
Cl1 O6 1.407(3) . ?
Cl1 O3 1.417(3) . ?
Cl1 O4 1.376(3) . ?

loop_
_geom_torsion_atom_site_label_1
_geom_torsion_atom_site_label_2
_geom_torsion_atom_site_label_3
_geom_torsion_atom_site_label_4
_geom_torsion
_geom_torsion_site_symmetry_1
_geom_torsion_site_symmetry_2
_geom_torsion_site_symmetry_3
_geom_torsion_site_symmetry_4
_geom_torsion_publ_flag
Co1 N5 C10 C2 177.2(2) 2_666 . . . ?
Co1 N5 C10 C2 177.2(2) . . . . ?
Co1 N5 C5 C4 -176.7(2) 2_666 . . . ?
Co1 N5 C5 C4 -176.7(2) . . . . ?
Co1 N5 C5 C6 4.52(18) 2_666 . . . ?
Co1 N5 C5 C6 4.52(18) . . . . ?
Co1 N2 N3 N4 -177.4(3) 2_666 . . . ?
Co1 N2 N3 N4 -177.4(3) . . . . ?
Co1 N2 C6 C5 -3.23(19) . . . . ?
Co1 N2 C6 C5 -3.23(19) 2_666 . . . ?
Co1 N2 C6 C7 178.09(19) . . . . ?
Co1 N2 C6 C7 178.09(19) 2_666 . . . ?
O1 C9 C8 N4 -170.7(3) . . . . ?
N5 C10 C2 C3 -0.3(4) . . . . ?
N5 C5 C4 C3 -0.9(3) . . . . ?
N5 C5 C6 N2 -0.8(3) . . . . ?
N5 C5 C6 C7 177.4(2) . . . . ?
N2 N3 N4 C7 0.3(2) . . . . ?
N2 N3 N4 C8 177.4(2) . . . . ?
N2 C6 C5 C4 -179.6(3) . . . . ?
N2 C6 C7 N4 -0.2(2) . . . . ?
N3 N4 C7 C6 -0.1(2) . . . . ?
N3 N4 C8 C9 -89.7(3) . . . . ?
N4 C7 C6 C5 -178.57(19) . . . . ?
C10 C2 C3 C4 1.3(4) . . . . ?
C2 C3 C4 C5 -0.7(4) . . . . ?
C3 C4 C5 C6 177.7(3) . . . . ?
C4 C5 C6 C7 -1.3(4) . . . . ?
